data_7246664
loop_
_publ_author_name
'Kharraz, Haia'
'Hachem, Hadi'
'Le Gal, Yann'
'Roisnel, Thierry'
'Jeannin, Olivier'
'Barri\`ere, Fr\'ed\'eric'
'Guizouarn, Thierry'
'Lorcy, Dominique'

_publ_section_title
;
 Non-covalent interactions in neutral and oxidized tetrathiafulvalenes
;
_journal_issue 19
_journal_name_full CrystEngComm
_journal_page_first 2946
_journal_page_last 2958
_journal_paper_doi 10.1039/D3CE00257H
_journal_volume 25
_journal_year 2023
_chemical_compound_source 'synthesis as described'
_chemical_formula_moiety 'C7 H4 N2 O S4'
_chemical_formula_sum 'C7 H4 N2 O S4'
_chemical_formula_weight 260.36
_space_group_crystal_system triclinic
_space_group_IT_number 2
_space_group_name_Hall '-P 1'
_space_group_name_H-M_alt 'P -1'
_atom_sites_solution_hydrogens geom
_atom_sites_solution_primary dual
_atom_sites_solution_secondary difmap
_audit_update_record
;
2023-03-01 deposited with the CCDC.	2023-04-25 downloaded from the CCDC.
;
_cell_angle_alpha 111.186(8)
_cell_angle_beta 108.771(8)
_cell_angle_gamma 97.407(8)
_cell_formula_units_Z 2
_cell_length_a 7.0683(15)
_cell_length_b 8.6879(17)
_cell_length_c 9.462(2)
_cell_measurement_reflns_used 5845
_cell_measurement_temperature 150(2)
_cell_measurement_theta_max 27.5007
_cell_measurement_theta_min 2.5169
_cell_measurement_wavelength 0.710730
_cell_volume 492.78(18)
_computing_cell_refinement 'APEX3 (Bruker, 2015)'
_computing_data_collection 'Bruker APEX3 (Bruker, 2015)'
_computing_data_reduction 'SAINT (Bruker, 2014)'
_computing_molecular_graphics
;
   'SXGRAPH (L. Farrugia, 1999), Mercury (CSD, 2020)'
;
_computing_publication_material 'CRYSCALC (T. Roisnel, local program, 2021)'
_computing_structure_refinement 'SHELXL-2018_3 (Sheldrick, 2018)'
_computing_structure_solution 'SHELXT 2018_2 (Sheldrick, 2018)'
_diffrn_ambient_temperature 150(2)
_diffrn_detector CMOS-PHOTON70
_diffrn_measured_fraction_theta_full 0.974
_diffrn_measured_fraction_theta_max 0.965
_diffrn_measurement_device_type 'D8 VENTURE Bruker AXS'
_diffrn_measurement_method 'rotation images'
_diffrn_orient_matrix_UB_11 0.0455387
_diffrn_orient_matrix_UB_12 0.0763231
_diffrn_orient_matrix_UB_13 0.1201235
_diffrn_orient_matrix_UB_21 -0.1357554
_diffrn_orient_matrix_UB_22 0.0291001
_diffrn_orient_matrix_UB_23 -0.0236324
_diffrn_orient_matrix_UB_31 -0.0607496
_diffrn_orient_matrix_UB_32 -0.0992001
_diffrn_orient_matrix_UB_33 0.0168026
_diffrn_radiation_monochromator 'multilayer monochromator'
_diffrn_radiation_probe x-ray
_diffrn_radiation_source 'Incoatec microfocus sealed tube'
_diffrn_radiation_type MoK\a
_diffrn_radiation_wavelength 0.71073
_diffrn_reflns_av_R_equivalents 0.0356
_diffrn_reflns_av_unetI/netI 0.0453
_diffrn_reflns_limit_h_max 9
_diffrn_reflns_limit_h_min -9
_diffrn_reflns_limit_k_max 11
_diffrn_reflns_limit_k_min -11
_diffrn_reflns_limit_l_max 11
_diffrn_reflns_limit_l_min -12
_diffrn_reflns_number 5511
_diffrn_reflns_theta_full 25.242
_diffrn_reflns_theta_max 27.501
_diffrn_reflns_theta_min 2.617
_diffrn_source_current 1.00
_diffrn_source_power 50.0
_diffrn_source_voltage 50.00
_exptl_absorpt_coefficient_mu 0.926
_exptl_absorpt_correction_T_max 0.920
_exptl_absorpt_correction_T_min 0.761
_exptl_absorpt_correction_type multi-scan
_exptl_absorpt_process_details
;
  [Sheldrick, G.M. (2014). SADABS Bruker AXS Inc., Madison, Wisconsin, USA]
;
_exptl_crystal_colour colourless
_exptl_crystal_density_diffrn 1.755
_exptl_crystal_description plate
_exptl_crystal_F_000 264
_exptl_crystal_size_max 0.370
_exptl_crystal_size_mid 0.280
_exptl_crystal_size_min 0.090
_refine_diff_density_max 0.326
_refine_diff_density_min -0.324
_refine_diff_density_rms 0.081
_refine_ls_extinction_method none
_refine_ls_goodness_of_fit_ref 1.029
_refine_ls_hydrogen_treatment constr
_refine_ls_matrix_type full
_refine_ls_number_parameters 127
_refine_ls_number_reflns 2195
_refine_ls_number_restraints 0
_refine_ls_restrained_S_all 1.029
_refine_ls_R_factor_all 0.0287
_refine_ls_R_factor_gt 0.0274
_refine_ls_shift/su_max 0.003
_refine_ls_shift/su_mean 0.001
_refine_ls_structure_factor_coef Fsqd
_refine_ls_weighting_details 'w=1/[\s^2^(Fo^2^)+(0.0482P)^2^+0.0876P] where P=(Fo^2^+2Fc^2^)/3'
_refine_ls_weighting_scheme calc
_refine_ls_wR_factor_gt 0.0766
_refine_ls_wR_factor_ref 0.0787
_reflns_number_gt 2084
_reflns_number_total 2195
_reflns_threshold_expression >2sigma(I)
_cod_data_source_file d3ce00257h2.cif
_cod_data_source_block compound2a
_cod_depositor_comments 'Adding full bibliography for 7246664--7246672.cif.'
_cod_original_cell_volume 492.79(18)
_cod_database_code 7246664

loop_
_space_group_symop_operation_xyz
'x, y, z'
'-x, -y, -z'

loop_
_atom_site_label
_atom_site_type_symbol
_atom_site_fract_x
_atom_site_fract_y
_atom_site_fract_z
_atom_site_U_iso_or_equiv
_atom_site_adp_type
_atom_site_occupancy
_atom_site_site_symmetry_order
_atom_site_calc_flag
_atom_site_refinement_flags_posn
_atom_site_refinement_flags_adp
_atom_site_refinement_flags_occupancy
_atom_site_disorder_assembly
_atom_site_disorder_group
O1 O 0.09263(17) 0.71625(15) 0.30243(15) 0.0288(3) Uani 1 1 d . . . . .
C2 C 0.1350(2) 0.60759(18) 0.34819(19) 0.0203(3) Uani 1 1 d . . . . .
C3 C 0.1676(2) 0.31768(17) 0.35686(17) 0.0172(3) Uani 1 1 d . . . . .
C4 C 0.2699(2) 0.43730(17) 0.51584(17) 0.0156(3) Uani 1 1 d . . . . .
N5 N 0.35465(17) 0.38028(14) 0.63313(14) 0.0158(2) Uani 1 1 d . . . . .
C6 C 0.3140(2) 0.21276(17) 0.55954(16) 0.0155(3) Uani 1 1 d . . . . .
C7 C 0.5429(2) 0.24146(18) 0.86499(17) 0.0190(3) Uani 1 1 d . . . . .
H7A H 0.650330 0.197959 0.923427 0.023 Uiso 1 1 calc R U . . .
H7B H 0.614911 0.347181 0.865223 0.023 Uiso 1 1 calc R U . . .
C8 C 0.4027(2) 0.28669(17) 0.95937(17) 0.0212(3) Uani 1 1 d . . . . .
H8A H 0.485853 0.382384 1.069880 0.025 Uiso 1 1 calc R U . . .
H8B H 0.291356 0.325731 0.899060 0.025 Uiso 1 1 calc R U . . .
C9 C 0.3089(2) 0.13904(18) 0.97841(17) 0.0214(3) Uani 1 1 d . . . . .
N10 N 0.2375(2) 0.02203(18) 0.99180(18) 0.0279(3) Uani 1 1 d . . . . .
S1 S 0.28080(5) 0.65105(4) 0.55741(4) 0.01860(12) Uani 1 1 d . . . . .
S2 S 0.05387(5) 0.38509(5) 0.20693(4) 0.02141(12) Uani 1 1 d . . . . .
S3 S 0.16909(5) 0.11578(4) 0.34681(4) 0.01824(11) Uani 1 1 d . . . . .
S4 S 0.40270(5) 0.08253(4) 0.65431(4) 0.01935(12) Uani 1 1 d . . . . .

loop_
_atom_site_aniso_label
_atom_site_aniso_U_11
_atom_site_aniso_U_22
_atom_site_aniso_U_33
_atom_site_aniso_U_23
_atom_site_aniso_U_13
_atom_site_aniso_U_12
O1 0.0313(6) 0.0267(6) 0.0346(6) 0.0212(5) 0.0101(5) 0.0115(5)
C2 0.0168(6) 0.0221(7) 0.0249(7) 0.0132(6) 0.0081(5) 0.0056(5)
C3 0.0177(6) 0.0165(6) 0.0174(6) 0.0082(5) 0.0056(5) 0.0058(5)
C4 0.0156(6) 0.0149(6) 0.0179(6) 0.0076(5) 0.0075(5) 0.0051(5)
N5 0.0183(5) 0.0150(5) 0.0149(5) 0.0064(4) 0.0071(4) 0.0058(4)
C6 0.0160(6) 0.0166(6) 0.0134(6) 0.0063(5) 0.0057(5) 0.0042(5)
C7 0.0205(6) 0.0183(6) 0.0156(6) 0.0084(5) 0.0031(5) 0.0039(5)
C8 0.0301(7) 0.0166(7) 0.0151(7) 0.0057(5) 0.0080(6) 0.0066(6)
C9 0.0258(7) 0.0231(7) 0.0155(6) 0.0077(6) 0.0078(5) 0.0103(6)
N10 0.0313(7) 0.0283(7) 0.0293(7) 0.0158(6) 0.0142(6) 0.0093(6)
S1 0.02124(19) 0.01496(18) 0.0212(2) 0.00861(15) 0.00880(15) 0.00660(14)
S2 0.02286(19) 0.0224(2) 0.0177(2) 0.01110(16) 0.00349(14) 0.00668(15)
S3 0.02144(19) 0.01430(18) 0.01371(19) 0.00474(14) 0.00263(14) 0.00350(14)
S4 0.0297(2) 0.01472(19) 0.01421(19) 0.00676(14) 0.00794(15) 0.00852(15)

loop_
_atom_type_symbol
_atom_type_description
_atom_type_scat_dispersion_real
_atom_type_scat_dispersion_imag
_atom_type_scat_source
C C 0.0033 0.0016 'International Tables Vol C Tables 4.2.6.8 and 6.1.1.4'
H H 0.0000 0.0000 'International Tables Vol C Tables 4.2.6.8 and 6.1.1.4'
N N 0.0061 0.0033 'International Tables Vol C Tables 4.2.6.8 and 6.1.1.4'
O O 0.0106 0.0060 'International Tables Vol C Tables 4.2.6.8 and 6.1.1.4'
S S 0.1246 0.1234 'International Tables Vol C Tables 4.2.6.8 and 6.1.1.4'

loop_
_geom_angle_atom_site_label_1
_geom_angle_atom_site_label_2
_geom_angle_atom_site_label_3
_geom_angle
_geom_angle_site_symmetry_1
_geom_angle_site_symmetry_3
_geom_angle_publ_flag
O1 C2 S1 124.06(12) . . ?
O1 C2 S2 121.70(12) . . ?
S1 C2 S2 114.23(8) . . ?
C4 C3 S3 109.73(10) . . ?
C4 C3 S2 118.51(11) . . ?
S3 C3 S2 131.70(9) . . ?
C3 C4 N5 117.44(12) . . ?
C3 C4 S1 117.99(10) . . ?
N5 C4 S1 124.56(10) . . ?
C6 N5 C4 108.36(12) . . ?
N5 C6 S4 125.61(10) . . ?
N5 C6 S3 116.33(10) . . ?
S4 C6 S3 117.99(8) . . ?
C8 C7 S4 113.22(9) . . ?
C8 C7 H7A 108.9 . . ?
S4 C7 H7A 108.9 . . ?
C8 C7 H7B 108.9 . . ?
S4 C7 H7B 108.9 . . ?
H7A C7 H7B 107.7 . . ?
C9 C8 C7 111.44(11) . . ?
C9 C8 H8A 109.3 . . ?
C7 C8 H8A 109.3 . . ?
C9 C8 H8B 109.3 . . ?
C7 C8 H8B 109.3 . . ?
H8A C8 H8B 108.0 . . ?
N10 C9 C8 178.76(15) . . ?
C4 S1 C2 94.69(7) . . ?
C3 S2 C2 94.59(7) . . ?
C3 S3 C6 88.12(7) . . ?
C6 S4 C7 100.26(7) . . ?

loop_
_geom_bond_atom_site_label_1
_geom_bond_atom_site_label_2
_geom_bond_distance
_geom_bond_site_symmetry_2
_geom_bond_publ_flag
O1 C2 1.2055(17) . ?
C2 S1 1.7805(16) . ?
C2 S2 1.7904(16) . ?
C3 C4 1.357(2) . ?
C3 S3 1.7237(14) . ?
C3 S2 1.7290(14) . ?
C4 N5 1.3719(17) . ?
C4 S1 1.7392(14) . ?
N5 C6 1.3102(17) . ?
C6 S4 1.7412(13) . ?
C6 S3 1.7423(14) . ?
C7 C8 1.533(2) . ?
C7 S4 1.8025(15) . ?
C7 H7A 0.9900 . ?
C7 H7B 0.9900 . ?
C8 C9 1.464(2) . ?
C8 H8A 0.9900 . ?
C8 H8B 0.9900 . ?
C9 N10 1.143(2) . ?

loop_
_geom_torsion_atom_site_label_1
_geom_torsion_atom_site_label_2
_geom_torsion_atom_site_label_3
_geom_torsion_atom_site_label_4
_geom_torsion
_geom_torsion_site_symmetry_1
_geom_torsion_site_symmetry_2
_geom_torsion_site_symmetry_3
_geom_torsion_site_symmetry_4
_geom_torsion_publ_flag
S3 C3 C4 N5 1.08(15) . . . . ?
S2 C3 C4 N5 178.52(9) . . . . ?
S3 C3 C4 S1 -177.85(7) . . . . ?
S2 C3 C4 S1 -0.41(15) . . . . ?
C3 C4 N5 C6 -0.15(16) . . . . ?
S1 C4 N5 C6 178.71(9) . . . . ?
C4 N5 C6 S4 175.81(9) . . . . ?
C4 N5 C6 S3 -0.89(14) . . . . ?
S4 C7 C8 C9 64.68(14) . . . . ?
C3 C4 S1 C2 0.28(12) . . . . ?
N5 C4 S1 C2 -178.57(11) . . . . ?
O1 C2 S1 C4 179.96(13) . . . . ?
S2 C2 S1 C4 -0.07(8) . . . . ?
C4 C3 S2 C2 0.30(12) . . . . ?
S3 C3 S2 C2 177.07(10) . . . . ?
O1 C2 S2 C3 179.87(13) . . . . ?
S1 C2 S2 C3 -0.09(8) . . . . ?
C4 C3 S3 C6 -1.24(10) . . . . ?
S2 C3 S3 C6 -178.22(11) . . . . ?
N5 C6 S3 C3 1.28(11) . . . . ?
S4 C6 S3 C3 -175.69(8) . . . . ?
N5 C6 S4 C7 2.15(13) . . . . ?
S3 C6 S4 C7 178.81(7) . . . . ?
C8 C7 S4 C6 83.22(10) . . . . ?
